data_4117589
loop_
_publ_author_name
'Gregory L. Adams'
'Patrick J. Carroll'
'Amos B. Smith'

_publ_section_title
;
 Total Synthesis of (+)-Scholarisine A
;
_journal_name_full 'Journal of the American Chemical Society'
_journal_page_first 4037
_journal_page_last 4040
_journal_paper_doi 10.1021/ja211840k
_journal_volume 134
_journal_year 2012
_chemical_absolute_configuration syn
_chemical_formula_sum 'C12 H15 N O3'
_chemical_formula_weight 221.25
_space_group_IT_number 19
_symmetry_cell_setting orthorhombic
_symmetry_Int_Tables_number 19
_symmetry_space_group_name_Hall 'P 2ac 2ab'
_symmetry_space_group_name_H-M 'P 21 21 21'
_atom_sites_solution_hydrogens geom
_atom_sites_solution_primary direct
_audit_creation_method SHELXL-97
_cell_angle_alpha 90.00
_cell_angle_beta 90.00
_cell_angle_gamma 90.00
_cell_formula_units_Z 12
_cell_length_a 11.4894(12)
_cell_length_b 15.611(2)
_cell_length_c 19.049(3)
_cell_measurement_temperature 143(1)
_cell_volume 3416.6(8)
_computing_data_collection 'CrystalClear (Rigaku, 1999)'
_computing_data_reduction 'CrystalClear (Rigaku, 1999)'
_computing_structure_refinement 'SHELXL-97 (Sheldrick, 1997)'
_computing_structure_solution 'SIR97 (Altomare, 1999)'
_diffrn_ambient_temperature 143(1)
_diffrn_measured_fraction_theta_full 0.999
_diffrn_measured_fraction_theta_max 0.999
_diffrn_measurement_device 'CCD Area Detector'
_diffrn_measurement_device_type 'Rigaku Mercury'
_diffrn_measurement_method 'phi and omega rotations'
_diffrn_radiation_monochromator graphite
_diffrn_radiation_source 'rotating anode'
_diffrn_radiation_type MoK\a
_diffrn_radiation_wavelength 0.71073
_diffrn_reflns_av_R_equivalents 0.1166
_diffrn_reflns_av_sigmaI/netI 0.0472
_diffrn_reflns_limit_h_max 12
_diffrn_reflns_limit_h_min -13
_diffrn_reflns_limit_k_max 18
_diffrn_reflns_limit_k_min -18
_diffrn_reflns_limit_l_max 22
_diffrn_reflns_limit_l_min -22
_diffrn_reflns_number 46377
_diffrn_reflns_theta_full 25.05
_diffrn_reflns_theta_max 25.05
_diffrn_reflns_theta_min 2.51
_exptl_absorpt_coefficient_mu 0.093
_exptl_absorpt_correction_T_max 1.0000
_exptl_absorpt_correction_T_min 0.6845
_exptl_absorpt_correction_type multi-scan
_exptl_absorpt_process_details
;
Shape and scale corrections using equivalent reflections.
Shape function based on spherical harmonics.
Highest even and odd order for spherical harmonics:  4  and  3
Laue group:  mmm
Friedel opposites are equivalent.
;
_exptl_crystal_density_diffrn 1.290
_exptl_crystal_F_000 1416
_exptl_crystal_size_max 0.38
_exptl_crystal_size_mid 0.22
_exptl_crystal_size_min 0.15
_refine_diff_density_max 0.518
_refine_diff_density_min -0.369
_refine_diff_density_rms 0.080
_refine_ls_extinction_method none
_refine_ls_goodness_of_fit_ref 1.156
_refine_ls_hydrogen_treatment constr
_refine_ls_matrix_type full
_refine_ls_number_parameters 437
_refine_ls_number_reflns 6057
_refine_ls_number_restraints 0
_refine_ls_restrained_S_all 1.156
_refine_ls_R_factor_all 0.0961
_refine_ls_R_factor_gt 0.0860
_refine_ls_shift/su_max 0.002
_refine_ls_shift/su_mean 0.000
_refine_ls_structure_factor_coef Fsqd
_refine_ls_weighting_details 'calc w=1/[\s^2^(Fo^2^)+(0.0647P)^2^+8.6593P] where P=(Fo^2^+2Fc^2^)/3'
_refine_ls_weighting_scheme calc
_refine_ls_wR_factor_gt 0.2082
_refine_ls_wR_factor_ref 0.2161
_reflns_number_gt 5393
_reflns_number_total 6057
_reflns_threshold_expression >2sigma(I)
_cod_data_source_file ja211840k_si_002.cif
_cod_data_source_block UP1284-Cmpd(-)-14
_cod_original_cell_volume 3416.5(7)
_cod_original_sg_symbol_H-M 'P 21 21 21 '
_cod_database_code 4117589

loop_
_symmetry_equiv_pos_as_xyz
'x, y, z'
'x+1/2, -y+1/2, -z'
'-x, y+1/2, -z+1/2'
'-x+1/2, -y, z+1/2'

loop_
_atom_site_label
_atom_site_type_symbol
_atom_site_fract_x
_atom_site_fract_y
_atom_site_fract_z
_atom_site_U_iso_or_equiv
_atom_site_adp_type
_atom_site_occupancy
_atom_site_symmetry_multiplicity
_atom_site_calc_flag
_atom_site_refinement_flags
C1 C 0.4434(4) 0.0886(3) 0.2505(3) 0.0219(10) Uani 1 1 d .
C2 C 0.5624(4) 0.0705(3) 0.2167(2) 0.0184(9) Uani 1 1 d .
C3 C 0.6441(4) 0.1517(3) 0.2182(3) 0.0218(10) Uani 1 1 d .
H3 H 0.7139 0.1393 0.1905 0.029 Uiso 1 1 calc R
C4 C 0.6818(4) 0.1754(3) 0.2935(3) 0.0237(10) Uani 1 1 d .
H4a H 0.6138 0.1767 0.3236 0.032 Uiso 1 1 calc R
H4b H 0.7340 0.1317 0.3112 0.032 Uiso 1 1 calc R
C5 C 0.7428(4) 0.2623(3) 0.2965(3) 0.0283(11) Uani 1 1 d .
H5 H 0.7581 0.2851 0.3435 0.038 Uiso 1 1 calc R
C6 C 0.7283(4) 0.3258(3) 0.2407(3) 0.0311(12) Uani 1 1 d .
H6 H 0.7359 0.3858 0.2551 0.041 Uiso 1 1 calc R
C7 C 0.6508(5) 0.3097(3) 0.1782(3) 0.0317(12) Uani 1 1 d .
H7a H 0.6988 0.3068 0.1364 0.042 Uiso 1 1 calc R
H7b H 0.5984 0.3579 0.1729 0.042 Uiso 1 1 calc R
C8 C 0.5777(4) 0.2268(3) 0.1831(3) 0.0235(10) Uani 1 1 d .
H8 H 0.5561 0.2093 0.1355 0.031 Uiso 1 1 calc R
C9 C 0.4667(4) 0.2444(3) 0.2242(3) 0.0273(11) Uani 1 1 d .
H9a H 0.4873 0.2720 0.2681 0.036 Uiso 1 1 calc R
H9b H 0.4193 0.2843 0.1977 0.036 Uiso 1 1 calc R
C10 C 0.5413(4) 0.0368(3) 0.1395(3) 0.0250(11) Uani 1 1 d .
H10a H 0.4988 0.0804 0.1138 0.033 Uiso 1 1 calc R
H10b H 0.6164 0.0300 0.1169 0.033 Uiso 1 1 calc R
C11 C 0.4747(5) -0.0481(4) 0.1331(3) 0.0344(13) Uani 1 1 d .
H11a H 0.5133 -0.0914 0.1603 0.052 Uiso 1 1 calc R
H11b H 0.4723 -0.0654 0.0848 0.052 Uiso 1 1 calc R
H11c H 0.3967 -0.0407 0.1502 0.052 Uiso 1 1 calc R
C12 C 0.6185(4) -0.0008(3) 0.2574(3) 0.0258(11) Uani 1 1 d .
N1 N 0.6647(4) -0.0543(3) 0.2883(3) 0.0396(12) Uani 1 1 d .
O1 O 0.3956(3) 0.1670(2) 0.2401(2) 0.0309(8) Uani 1 1 d .
O2 O 0.3876(3) 0.0339(2) 0.2812(2) 0.0366(9) Uani 1 1 d .
O3 O 0.8348(3) 0.2742(2) 0.2451(2) 0.0353(9) Uani 1 1 d .
C1' C -0.0290(4) 0.1028(3) 0.4070(3) 0.0277(11) Uani 1 1 d .
C2' C 0.0926(4) 0.0760(3) 0.3797(3) 0.0267(11) Uani 1 1 d .
C3' C 0.1823(4) 0.1513(3) 0.3898(3) 0.0256(11) Uani 1 1 d .
H3' H 0.2565 0.1348 0.3683 0.034 Uiso 1 1 calc R
C4' C 0.2033(5) 0.1719(4) 0.4682(3) 0.0390(14) Uani 1 1 d .
H4a' H 0.1287 0.1774 0.4915 0.052 Uiso 1 1 calc R
H4b' H 0.2443 0.1243 0.4896 0.052 Uiso 1 1 calc R
C5' C 0.2724(5) 0.2527(4) 0.4803(3) 0.0405(14) Uani 1 1 d .
H5' H 0.2779 0.2723 0.5291 0.054 Uiso 1 1 calc R
C6' C 0.2796(4) 0.3206(4) 0.4254(3) 0.0364(13) Uani 1 1 d .
H6' H 0.2892 0.3795 0.4423 0.048 Uiso 1 1 calc R
C7' C 0.2163(5) 0.3098(3) 0.3553(3) 0.0339(12) Uani 1 1 d .
H7a' H 0.2739 0.3050 0.3183 0.045 Uiso 1 1 calc R
H7b' H 0.1710 0.3611 0.3463 0.045 Uiso 1 1 calc R
C8' C 0.1349(4) 0.2319(3) 0.3514(3) 0.0277(11) Uani 1 1 d .
H8' H 0.1237 0.2173 0.3019 0.037 Uiso 1 1 calc R
C9' C 0.0170(5) 0.2554(3) 0.3822(3) 0.0352(13) Uani 1 1 d .
H9a' H 0.0293 0.2812 0.4279 0.047 Uiso 1 1 calc R
H9b' H -0.0186 0.2984 0.3524 0.047 Uiso 1 1 calc R
C10' C 0.0780(5) 0.0454(3) 0.3022(3) 0.0376(13) Uani 1 1 d .
H10a' H 0.0455 0.0922 0.2751 0.050 Uiso 1 1 calc R
H10b' H 0.1546 0.0331 0.2833 0.050 Uiso 1 1 calc R
C11' C 0.0000(6) -0.0348(4) 0.2916(3) 0.0434(15) Uani 1 1 d .
H11a' H 0.0396 -0.0846 0.3091 0.065 Uiso 1 1 calc R
H11b' H -0.0161 -0.0421 0.2425 0.065 Uiso 1 1 calc R
H11c' H -0.0718 -0.0273 0.3167 0.065 Uiso 1 1 calc R
C12' C 0.1319(5) 0.0002(3) 0.4242(4) 0.0388(14) Uani 1 1 d .
N1' N 0.1682(5) -0.0547(3) 0.4562(4) 0.0583(17) Uani 1 1 d .
O1' O -0.0657(3) 0.1833(2) 0.3903(2) 0.0338(9) Uani 1 1 d .
O2' O -0.0978(3) 0.0522(2) 0.4351(2) 0.0387(9) Uani 1 1 d .
O3' O 0.3782(3) 0.2619(3) 0.4377(3) 0.0508(12) Uani 1 1 d .
C1" C 0.9100(4) 0.0832(3) 0.0853(3) 0.0283(11) Uani 1 1 d .
C2" C 1.0294(4) 0.0711(3) 0.0489(3) 0.0221(10) Uani 1 1 d .
C3" C 1.1044(4) 0.1552(3) 0.0534(3) 0.0218(10) Uani 1 1 d .
H3" H 1.1752 0.1474 0.0253 0.029 Uiso 1 1 calc R
C4" C 1.1404(4) 0.1765(3) 0.1312(2) 0.0250(11) Uani 1 1 d .
H4a" H 1.0717 0.1741 0.1608 0.033 Uiso 1 1 calc R
H4b" H 1.1945 0.1333 0.1477 0.033 Uiso 1 1 calc R
C5" C 1.1955(4) 0.2630(3) 0.1385(3) 0.0278(11) Uani 1 1 d .
H5" H 1.2104 0.2825 0.1866 0.037 Uiso 1 1 calc R
C6" C 1.1774(4) 0.3323(3) 0.0845(3) 0.0307(11) Uani 1 1 d .
H6" H 1.1815 0.3916 0.1012 0.041 Uiso 1 1 calc R
C7" C 1.1021(4) 0.3157(3) 0.0190(3) 0.0259(11) Uani 1 1 d .
H7a" H 1.1522 0.3152 -0.0220 0.034 Uiso 1 1 calc R
H7b" H 1.0476 0.3627 0.0136 0.034 Uiso 1 1 calc R
C8" C 1.0325(4) 0.2297(3) 0.0216(3) 0.0221(10) Uani 1 1 d .
H8" H 1.0110 0.2141 -0.0265 0.029 Uiso 1 1 calc R
C9" C 0.9199(4) 0.2425(3) 0.0641(3) 0.0265(11) Uani 1 1 d .
H9a" H 0.9391 0.2703 0.1082 0.035 Uiso 1 1 calc R
H9b" H 0.8686 0.2805 0.0383 0.035 Uiso 1 1 calc R
C10" C 1.0075(5) 0.0421(3) -0.0298(3) 0.0310(12) Uani 1 1 d .
H10a" H 0.9569 0.0837 -0.0521 0.041 Uiso 1 1 calc R
H10b" H 1.0812 0.0429 -0.0546 0.041 Uiso 1 1 calc R
C11" C 0.9527(6) -0.0475(4) -0.0382(3) 0.0434(15) Uani 1 1 d .
H11a" H 1.0071 -0.0902 -0.0227 0.065 Uiso 1 1 calc R
H11b" H 0.9338 -0.0571 -0.0866 0.065 Uiso 1 1 calc R
H11c" H 0.8832 -0.0509 -0.0104 0.065 Uiso 1 1 calc R
C12" C 1.0917(4) -0.0001(3) 0.0869(3) 0.0284(11) Uani 1 1 d .
N1" N 1.1436(4) -0.0533(3) 0.1138(3) 0.0354(11) Uani 1 1 d .
O1" O 0.8571(3) 0.1615(2) 0.07923(19) 0.0295(8) Uani 1 1 d .
O2" O 0.8577(3) 0.0263(2) 0.1138(2) 0.0393(10) Uani 1 1 d .
O3" O 1.2876(3) 0.2817(2) 0.08664(19) 0.0308(8) Uani 1 1 d .

loop_
_atom_site_aniso_label
_atom_site_aniso_U_11
_atom_site_aniso_U_22
_atom_site_aniso_U_33
_atom_site_aniso_U_23
_atom_site_aniso_U_13
_atom_site_aniso_U_12
C1 0.013(2) 0.019(2) 0.034(3) -0.008(2) -0.0022(19) -0.0031(19)
C2 0.013(2) 0.015(2) 0.027(2) 0.0018(19) -0.0046(18) -0.0030(17)
C3 0.015(2) 0.019(2) 0.032(3) 0.0057(19) 0.0029(19) -0.0040(18)
C4 0.020(2) 0.017(2) 0.034(3) 0.006(2) -0.003(2) -0.001(2)
C5 0.027(3) 0.022(2) 0.036(3) -0.001(2) -0.005(2) -0.005(2)
C6 0.026(3) 0.013(2) 0.055(3) -0.001(2) 0.003(2) -0.004(2)
C7 0.029(3) 0.017(2) 0.049(3) 0.007(2) 0.006(2) 0.002(2)
C8 0.027(3) 0.017(2) 0.027(2) 0.0033(19) -0.002(2) 0.001(2)
C9 0.020(2) 0.021(2) 0.041(3) -0.002(2) -0.003(2) 0.004(2)
C10 0.025(3) 0.022(2) 0.028(3) -0.004(2) 0.001(2) -0.001(2)
C11 0.031(3) 0.034(3) 0.038(3) -0.011(2) -0.003(2) -0.004(2)
C12 0.016(2) 0.023(2) 0.038(3) -0.003(2) -0.001(2) -0.004(2)
N1 0.038(3) 0.025(2) 0.056(3) 0.002(2) -0.015(2) 0.002(2)
O1 0.0148(16) 0.0226(18) 0.055(2) -0.0063(16) 0.0030(16) 0.0055(14)
O2 0.0256(19) 0.030(2) 0.054(2) -0.0048(18) 0.0159(17) -0.0122(17)
O3 0.0198(17) 0.0245(18) 0.061(2) 0.0029(18) -0.0013(18) -0.0031(15)
C1' 0.016(2) 0.035(3) 0.032(3) -0.001(2) -0.003(2) 0.003(2)
C2' 0.027(3) 0.012(2) 0.041(3) 0.003(2) 0.006(2) 0.006(2)
C3' 0.022(2) 0.016(2) 0.039(3) -0.001(2) 0.005(2) 0.001(2)
C4' 0.037(3) 0.036(3) 0.045(3) 0.013(3) -0.017(3) -0.015(3)
C5' 0.038(3) 0.032(3) 0.052(4) 0.007(3) -0.009(3) -0.012(3)
C6' 0.024(3) 0.031(3) 0.054(4) 0.001(3) 0.001(2) -0.004(2)
C7' 0.039(3) 0.029(3) 0.034(3) 0.002(2) 0.004(2) -0.009(2)
C8' 0.028(3) 0.026(3) 0.029(3) 0.002(2) -0.004(2) -0.004(2)
C9' 0.032(3) 0.019(2) 0.055(4) -0.001(2) -0.008(3) 0.001(2)
C10' 0.047(3) 0.026(3) 0.040(3) -0.002(2) 0.016(3) -0.002(3)
C11' 0.048(4) 0.032(3) 0.050(4) -0.016(3) -0.003(3) -0.001(3)
C12' 0.024(3) 0.020(3) 0.073(4) 0.004(3) -0.013(3) 0.002(2)
N1' 0.046(3) 0.031(3) 0.098(5) 0.021(3) -0.024(3) -0.009(3)
O1' 0.0202(18) 0.0239(18) 0.057(2) 0.0027(18) 0.0001(16) 0.0022(15)
O2' 0.032(2) 0.035(2) 0.049(2) 0.0001(18) 0.0101(18) -0.0043(18)
O3' 0.025(2) 0.039(2) 0.088(3) 0.013(2) -0.005(2) -0.0048(18)
C1" 0.019(2) 0.034(3) 0.031(3) -0.002(2) 0.000(2) 0.000(2)
C2" 0.019(2) 0.021(2) 0.027(2) -0.001(2) 0.0022(19) 0.0043(19)
C3" 0.016(2) 0.019(2) 0.030(3) -0.0013(19) 0.0021(19) -0.0030(19)
C4" 0.021(2) 0.026(3) 0.028(3) 0.004(2) -0.0072(19) -0.005(2)
C5" 0.020(2) 0.036(3) 0.027(3) -0.001(2) -0.001(2) 0.003(2)
C6" 0.022(2) 0.025(3) 0.044(3) -0.003(2) 0.001(2) -0.003(2)
C7" 0.025(3) 0.020(2) 0.033(3) 0.003(2) -0.003(2) 0.005(2)
C8" 0.021(2) 0.022(2) 0.024(2) -0.0010(19) -0.0032(19) -0.005(2)
C9" 0.017(2) 0.023(3) 0.040(3) -0.002(2) 0.000(2) 0.0045(19)
C10" 0.039(3) 0.026(3) 0.028(3) -0.002(2) -0.003(2) 0.002(2)
C11" 0.064(4) 0.033(3) 0.033(3) -0.009(3) 0.000(3) -0.011(3)
C12" 0.025(3) 0.024(3) 0.036(3) 0.002(2) 0.010(2) -0.002(2)
N1" 0.034(2) 0.021(2) 0.051(3) 0.006(2) 0.002(2) 0.004(2)
O1" 0.0170(16) 0.0250(18) 0.047(2) 0.0031(16) 0.0037(15) 0.0021(14)
O2" 0.030(2) 0.029(2) 0.059(3) 0.0125(19) 0.0118(18) -0.0060(17)
O3" 0.0189(17) 0.036(2) 0.038(2) -0.0026(17) 0.0009(15) 0.0000(15)

loop_
_atom_type_symbol
_atom_type_description
_atom_type_scat_dispersion_real
_atom_type_scat_dispersion_imag
_atom_type_scat_source
C C 0.0033 0.0016 'International Tables Vol C Tables 4.2.6.8 and 6.1.1.4'
H H 0.0000 0.0000 'International Tables Vol C Tables 4.2.6.8 and 6.1.1.4'
N N 0.0061 0.0033 'International Tables Vol C Tables 4.2.6.8 and 6.1.1.4'
O O 0.0106 0.0060 'International Tables Vol C Tables 4.2.6.8 and 6.1.1.4'

loop_
_geom_angle_atom_site_label_1
_geom_angle_atom_site_label_2
_geom_angle_atom_site_label_3
_geom_angle
O2 C1 O1 119.3(4)
O2 C1 C2 122.7(4)
O1 C1 C2 117.7(4)
C12 C2 C1 107.6(4)
C12 C2 C3 109.3(4)
C1 C2 C3 112.0(4)
C12 C2 C10 107.4(4)
C1 C2 C10 108.3(4)
C3 C2 C10 112.1(4)
C4 C3 C8 110.9(4)
C4 C3 C2 112.2(4)
C8 C3 C2 107.9(4)
C5 C4 C3 112.1(4)
O3 C5 C6 60.5(3)
O3 C5 C4 115.0(4)
C6 C5 C4 121.5(4)
C5 C6 O3 59.4(3)
C5 C6 C7 121.8(4)
O3 C6 C7 116.5(4)
C6 C7 C8 114.4(4)
C9 C8 C7 109.5(4)
C9 C8 C3 109.1(4)
C7 C8 C3 113.1(4)
O1 C9 C8 114.6(4)
C11 C10 C2 116.0(4)
N1 C12 C2 178.0(5)
C1 O1 C9 122.7(3)
C5 O3 C6 60.1(3)
O2' C1' O1' 119.4(4)
O2' C1' C2' 123.3(5)
O1' C1' C2' 116.7(4)
C12' C2' C1' 106.9(4)
C12' C2' C10' 108.7(4)
C1' C2' C10' 107.6(4)
C12' C2' C3' 108.6(4)
C1' C2' C3' 110.4(4)
C10' C2' C3' 114.5(4)
C4' C3' C8' 109.9(4)
C4' C3' C2' 112.0(4)
C8' C3' C2' 108.5(4)
C5' C4' C3' 113.8(5)
O3' C5' C6' 59.8(3)
O3' C5' C4' 115.7(5)
C6' C5' C4' 121.1(5)
O3' C6' C5' 59.3(4)
O3' C6' C7' 115.8(5)
C5' C6' C7' 120.5(5)
C6' C7' C8' 114.8(4)
C9' C8' C7' 109.4(4)
C9' C8' C3' 109.0(4)
C7' C8' C3' 113.9(4)
O1' C9' C8' 115.4(4)
C11' C10' C2' 115.6(5)
N1' C12' C2' 175.5(6)
C1' O1' C9' 121.7(4)
C5' O3' C6' 60.9(3)
O2" C1" O1" 118.5(4)
O2" C1" C2" 123.6(5)
O1" C1" C2" 117.7(4)
C12" C2" C1" 107.2(4)
C12" C2" C3" 109.2(4)
C1" C2" C3" 111.0(4)
C12" C2" C10" 108.6(4)
C1" C2" C10" 108.5(4)
C3" C2" C10" 112.2(4)
C8" C3" C2" 108.2(4)
C8" C3" C4" 110.4(4)
C2" C3" C4" 111.8(4)
C5" C4" C3" 112.9(4)
O3" C5" C4" 114.7(4)
O3" C5" C6" 60.1(3)
C4" C5" C6" 121.6(4)
O3" C6" C5" 59.0(3)
O3" C6" C7" 114.1(4)
C5" C6" C7" 120.7(4)
C6" C7" C8" 113.9(4)
C9" C8" C3" 109.9(4)
C9" C8" C7" 109.6(4)
C3" C8" C7" 112.6(4)
O1" C9" C8" 113.6(4)
C11" C10" C2" 114.9(4)
N1" C12" C2" 176.7(5)
C1" O1" C9" 124.1(3)
C5" O3" C6" 61.0(3)

loop_
_geom_bond_atom_site_label_1
_geom_bond_atom_site_label_2
_geom_bond_distance
C1 O2 1.218(6)
C1 O1 1.355(6)
C1 C2 1.537(6)
C2 C12 1.502(7)
C2 C3 1.577(6)
C2 C10 1.581(6)
C3 C4 1.542(7)
C3 C8 1.550(6)
C4 C5 1.529(6)
C5 O3 1.451(6)
C5 C6 1.462(7)
C6 O3 1.467(6)
C6 C7 1.508(8)
C7 C8 1.545(7)
C8 C9 1.522(7)
C9 O1 1.491(6)
C10 C11 1.536(7)
C12 N1 1.151(7)
C1' O2' 1.239(6)
C1' O1' 1.363(6)
C1' C2' 1.548(7)
C2' C12' 1.524(7)
C2' C10' 1.561(8)
C2' C3' 1.575(7)
C3' C4' 1.546(8)
C3' C8' 1.553(7)
C4' C5' 1.508(7)
C5' O3' 1.468(8)
C5' C6' 1.492(8)
C6' O3' 1.476(7)
C6' C7' 1.529(8)
C7' C8' 1.536(7)
C8' C9' 1.521(8)
C9' O1' 1.480(6)
C10' C11' 1.553(8)
C12' N1' 1.132(7)
C1" O2" 1.202(6)
C1" O1" 1.370(6)
C1" C2" 1.550(7)
C2" C12" 1.508(7)
C2" C3" 1.573(6)
C2" C10" 1.585(7)
C3" C8" 1.551(6)
C3" C4" 1.575(6)
C4" C5" 1.498(7)
C5" O3" 1.477(6)
C5" C6" 1.507(7)
C6" O3" 1.493(6)
C6" C7" 1.541(7)
C7" C8" 1.564(6)
C8" C9" 1.539(7)
C9" O1" 1.485(6)
C10" C11" 1.542(8)
C12" N1" 1.144(7)
